data_4335195
loop_
_publ_author_name
'Lars-Arne Schaper'
'Xuhui Wei'
'Philipp J. Altmann'
'Karl \"Ofele'
'Alexander P\"othig'
'Markus Drees'
'J\'anos Mink'
'Eberhardt Herdtweck'
'Bettina Bechlars'
'Wolfgang A. Herrmann'
'Fritz E. K\"uhn'

_publ_contact_author_address
;
Catalysis Research Center
Technische Universit/"at M/"unchen
Ernst-Otto-Fischer-Str. 1
85747 Garching bei M/"unchen
Germany
;
_publ_contact_author_email alexander.poethig@tum.de
_publ_contact_author_fax '+49(0)89 289 13473'
_publ_contact_author_name
;
Dr. Alexander P\"othig
;
_publ_contact_author_phone '+49(0)89 289 13133'
_publ_section_title
;
 Synthesis and Comparison of Transition Metal Complexes of Abnormal and
 Normal Tetrazolylidenes: A Neglected Ligand Species
;
_journal_name_full 'Inorganic Chemistry'
_journal_page_first 7031
_journal_page_last 7044
_journal_paper_doi 10.1021/ic4005449
_journal_volume 52
_journal_year 2013
_chemical_formula_moiety 'C3 H6 Ag Cl N4'
_chemical_formula_sum 'C3 H6 Ag Cl N4'
_chemical_formula_weight 241.44
_space_group_IT_number 62
_symmetry_cell_setting orthorhombic
_symmetry_Int_Tables_number 62
_symmetry_space_group_name_Hall '-P 2ac 2n'
_symmetry_space_group_name_H-M 'P n m a'
_atom_sites_solution_hydrogens geom
_atom_sites_solution_primary direct
_atom_sites_solution_secondary difmap
_cell_angle_alpha 90
_cell_angle_beta 90
_cell_angle_gamma 90
_cell_formula_units_Z 4
_cell_length_a 6.9900(12)
_cell_length_b 6.3339(12)
_cell_length_c 15.124(3)
_cell_measurement_reflns_used 9568
_cell_measurement_temperature 100
_cell_measurement_theta_max 25.3980
_cell_measurement_theta_min 2.6936
_cell_volume 669.6(2)
_computing_cell_refinement 'SAINT (Bruker, 2008b)'
_computing_data_collection 'APEX II Control Software (Bruker, 2008a)'
_computing_data_reduction 'SAINT (Bruker, 2008b)'
_computing_molecular_graphics 'PLATON (Spek, 2011)'
_computing_publication_material 'PLATON (Spek, 2011), enCIFer (Allen, 2004)'
_computing_structure_refinement 'SHELXL97 (Sheldrick, 1997), SHELXLE (Huebschle, 2011)'
_computing_structure_solution 'SHELXS97 (Sheldrick, 1997)'
_diffrn_ambient_temperature 100
_diffrn_detector ' CCD plate '
_diffrn_detector_area_resol_mean 16
_diffrn_measured_fraction_theta_full 0.999
_diffrn_measured_fraction_theta_max 0.999
_diffrn_measurement_device ' \k-geometry diffractometer '
_diffrn_measurement_device_type ' Bruker APEX-II CCD '
_diffrn_measurement_method ' phi- and omega-rotation '
_diffrn_radiation_monochromator graphite
_diffrn_radiation_probe x-ray
_diffrn_radiation_source 'rotating anode FR591'
_diffrn_radiation_type MoK\a
_diffrn_radiation_wavelength 0.71073
_diffrn_reflns_av_R_equivalents 0.0487
_diffrn_reflns_av_sigmaI/netI 0.0140
_diffrn_reflns_limit_h_max 8
_diffrn_reflns_limit_h_min -8
_diffrn_reflns_limit_k_max 7
_diffrn_reflns_limit_k_min -7
_diffrn_reflns_limit_l_max 18
_diffrn_reflns_limit_l_min -18
_diffrn_reflns_number 14994
_diffrn_reflns_reduction_process
;
;
_diffrn_reflns_theta_full 25.45
_diffrn_reflns_theta_max 25.45
_diffrn_reflns_theta_min 2.69
_exptl_absorpt_coefficient_mu 3.318
_exptl_absorpt_correction_T_max 0.879
_exptl_absorpt_correction_T_min 0.696
_exptl_absorpt_correction_type multi-scan
_exptl_absorpt_process_details 'SADABS, Bruker, 2008b'
_exptl_crystal_colour yellow
_exptl_crystal_density_diffrn 2.395
_exptl_crystal_density_method 'Not Measured'
_exptl_crystal_description block
_exptl_crystal_F_000 464
_exptl_crystal_size_max 0.120
_exptl_crystal_size_mid 0.100
_exptl_crystal_size_min 0.040
_refine_diff_density_max 0.475
_refine_diff_density_min -0.354
_refine_diff_density_rms 0.087
_refine_ls_extinction_method none
_refine_ls_goodness_of_fit_ref 1.053
_refine_ls_hydrogen_treatment undef
_refine_ls_matrix_type full
_refine_ls_number_parameters 65
_refine_ls_number_reflns 682
_refine_ls_number_restraints 8
_refine_ls_restrained_S_all 1.048
_refine_ls_R_factor_all 0.0129
_refine_ls_R_factor_gt 0.0123
_refine_ls_shift/su_max 0.012
_refine_ls_shift/su_mean 0.001
_refine_ls_structure_factor_coef Fsqd
_refine_ls_weighting_details 'calc w=1/[\s^2^(Fo^2^)+(0.0209P)^2^+0.2360P] where P=(Fo^2^+2Fc^2^)/3'
_refine_ls_weighting_scheme calc
_refine_ls_wR_factor_gt 0.0319
_refine_ls_wR_factor_ref 0.0322
_reflns_number_gt 655
_reflns_number_total 682
_reflns_threshold_expression I>2\s(I)
_cod_data_source_file ic4005449_si_002_7.cif
_cod_data_source_block Compound_2d
_cod_database_code 4335195

loop_
_symmetry_equiv_pos_site_id
_symmetry_equiv_pos_as_xyz
1 x,y,z
2 1/2-x,-y,1/2+z
3 1/2+x,1/2-y,1/2-z
4 -x,1/2+y,-z
5 -x,-y,-z
6 1/2+x,y,1/2-z
7 1/2-x,1/2+y,1/2+z
8 x,1/2-y,z

loop_
_atom_site_aniso_label
_atom_site_aniso_U_11
_atom_site_aniso_U_22
_atom_site_aniso_U_33
_atom_site_aniso_U_23
_atom_site_aniso_U_13
_atom_site_aniso_U_12
Ag1 0.0172(1) 0.0140(1) 0.0079(1) 0.0000 0.0001(1) 0.0000
Cl1 0.0121(2) 0.0250(3) 0.0091(3) 0.0000 -0.0005(2) 0.0000
N1 0.0106(8) 0.0127(8) 0.0094(8) 0.0000 -0.0005(7) 0.0000
N2 0.0103(7) 0.0153(9) 0.0109(10) 0.0000 -0.0001(7) 0.0000
N3 0.0104(8) 0.0123(9) 0.0095(9) 0.0000 -0.0014(7) 0.0000
N4 0.0122(7) 0.0124(8) 0.0119(9) 0.0000 0.0021(7) 0.0000
C1 0.0146(9) 0.0093(11) 0.0120(12) 0.0000 0.0018(8) 0.0000
C2 0.0078(9) 0.0204(12) 0.0170(12) 0.0000 -0.0014(8) 0.0000
C3 0.0117(9) 0.0238(12) 0.0128(11) 0.0000 -0.0053(8) 0.0000

loop_
_atom_site_label
_atom_site_type_symbol
_atom_site_thermal_displace_type
_atom_site_fract_x
_atom_site_fract_y
_atom_site_fract_z
_atom_site_occupancy
_atom_site_U_iso_or_equiv
_atom_site_calc_flag
_atom_site_refinement_flags
Ag1 Ag Uani 0.98331(2) 0.25000 0.65882(1) 1.000 0.0130(1) d S
Cl1 Cl Uani 1.06753(7) 0.25000 0.81128(3) 1.000 0.0154(2) d S
N1 N Uani 1.1171(2) 0.25000 0.45923(12) 1.000 0.0109(5) d S
N2 N Uani 1.0539(2) 0.25000 0.37612(12) 1.000 0.0122(5) d S
N3 N Uani 0.8690(2) 0.25000 0.38723(12) 1.000 0.0107(5) d S
N4 N Uani 0.8102(2) 0.25000 0.47149(12) 1.000 0.0122(5) d S
C1 C Uani 0.9721(3) 0.25000 0.52026(15) 1.000 0.0120(6) d S
C2 C Uani 1.3261(3) 0.25000 0.47342(15) 1.000 0.0151(6) d SD
C3 C Uani 0.7391(3) 0.25000 0.31138(16) 1.000 0.0161(6) d SD
H1 H Uiso 1.341(4) 0.25000 0.5371(11) 1.000 0.0230 d SD
H2 H Uiso 1.375(2) 0.1266(19) 0.4473(11) 1.000 0.0230 d D
H3 H Uiso 0.808(3) 0.25000 0.2574(13) 1.000 0.0180 d SD
H4 H Uiso 0.661(2) 0.1255(18) 0.3141(11) 1.000 0.0160 d D

loop_
_atom_type_symbol
_atom_type_description
_atom_type_scat_dispersion_real
_atom_type_scat_dispersion_imag
_atom_type_scat_source
C C 0.0033 0.0016 ' International Tables Vol C Tables 4.2.6.8 and 6.1.1.4'
H H 0.0000 0.0000 ' International Tables Vol C Tables 4.2.6.8 and 6.1.1.4'
Ag Ag -0.8971 1.1015 ' International Tables Vol C Tables 4.2.6.8 and 6.1.1.4'
Cl Cl 0.1484 0.1585 ' International Tables Vol C Tables 4.2.6.8 and 6.1.1.4'
N N 0.0061 0.0033 ' International Tables Vol C Tables 4.2.6.8 and 6.1.1.4'

loop_
_geom_angle_atom_site_label_1
_geom_angle_atom_site_label_2
_geom_angle_atom_site_label_3
_geom_angle
_geom_angle_site_symmetry_1
_geom_angle_site_symmetry_3
_geom_angle_publ_flag
Cl1 Ag1 C1 167.82(6) . . yes
Cl1 Ag1 Cl1 95.48(2) . 3_456 yes
Cl1 Ag1 C1 96.70(6) 3_456 . yes
Ag1 Cl1 Ag1 113.17(2) . 3_556 yes
N2 N1 C1 112.96(15) . . yes
N2 N1 C2 117.72(16) . . yes
C1 N1 C2 129.32(18) . . yes
N1 N2 N3 101.96(15) . . yes
N2 N3 N4 115.28(16) . . yes
N2 N3 C3 120.96(17) . . yes
N4 N3 C3 123.76(15) . . yes
N3 N4 C1 105.22(15) . . yes
Ag1 C1 N1 130.18(15) . . yes
Ag1 C1 N4 125.24(15) . . yes
N1 C1 N4 104.58(18) . . yes
N1 C2 H1 104.5(17) . . no
N1 C2 H2 107.4(9) . . no
N1 C2 H2 107.4(9) . 8_555 no
H1 C2 H2 112.3(12) . . no
H1 C2 H2 112.3(12) . 8_555 no
H2 C2 H2 112.5(13) . 8_555 no
N3 C3 H3 111.1(13) . . no
N3 C3 H4 108.6(10) . . no
N3 C3 H4 108.6(10) . 8_555 no
H3 C3 H4 109.0(11) . . no
H3 C3 H4 109.0(11) . 8_555 no
H4 C3 H4 110.5(11) . 8_555 no

loop_
_geom_bond_atom_site_label_1
_geom_bond_atom_site_label_2
_geom_bond_distance
_geom_bond_site_symmetry_2
_geom_bond_publ_flag
Ag1 Cl1 2.3797(7) . yes
Ag1 C1 2.097(2) . yes
Ag1 Cl1 2.9413(8) 3_456 yes
N1 N2 1.332(3) . yes
N1 C1 1.371(3) . yes
N1 C2 1.477(3) . yes
N2 N3 1.303(2) . yes
N3 N4 1.339(3) . yes
N3 C3 1.463(3) . yes
N4 C1 1.351(3) . yes
C2 H1 0.969(17) . no
C2 H2 0.940(13) . no
C2 H2 0.940(13) 8_555 no
C3 H3 0.95(2) . no
C3 H4 0.960(12) . no
C3 H4 0.960(12) 8_555 no

loop_
_geom_hbond_atom_site_label_D
_geom_hbond_atom_site_label_H
_geom_hbond_atom_site_label_A
_geom_hbond_distance_DH
_geom_hbond_distance_HA
_geom_hbond_distance_DA
_geom_hbond_angle_DHA
_geom_hbond_site_symmetry_A
_geom_hbond_publ_flag
C2 H1 Cl1 0.969(17) 2.79(2) 3.668(2) 152(2) 3_556 yes

loop_
_geom_torsion_atom_site_label_1
_geom_torsion_atom_site_label_2
_geom_torsion_atom_site_label_3
_geom_torsion_atom_site_label_4
_geom_torsion
_geom_torsion_publ_flag
C1 N1 N2 N3 0.00 no
C2 N1 N2 N3 180.00 no
N2 N1 C1 Ag1 180.00 no
N2 N1 C1 N4 0.00 no
C2 N1 C1 Ag1 0.00 no
C2 N1 C1 N4 180.00 no
N1 N2 N3 N4 0.00 no
N1 N2 N3 C3 -180.00 no
N2 N3 N4 C1 0.00 no
C3 N3 N4 C1 180.00 no
N3 N4 C1 Ag1 180.00 no
N3 N4 C1 N1 0.00 no
